data_4075105
loop_
_publ_author_name
'Kopf, Henning'
'Pietraszuk, Cezary'
'H\"ubner, Eike'
'Burzlaff, Nicolai'

_publ_section_title
;
 Ruthenium Carbene, Vinylidene, and Allenylidene Complexes with a
 Bis(3,5-dimethylpyrazol-1-yl)acetato Heteroscorpionate Ligand
;
_journal_issue 10
_journal_name_full Organometallics
_journal_page_first 2533
_journal_paper_doi 10.1021/om060050y
_journal_volume 25
_journal_year 2006
_chemical_formula_moiety 'C45 H40 Cl N4 O2 P Ru, 2(C H2 Cl2)'
_chemical_formula_sum 'C47 H44 Cl5 N4 O2 P Ru'
_chemical_formula_weight 1006.15
_chemical_name_systematic
;
 Bis(3,5-dimethylpyrazol-1-yl)acetato-chloro-
(3,3-diphenylallenylidene)-triphenylphosphine-ruthenium(ii) 
;
_space_group_IT_number 2
_symmetry_cell_setting triclinic
_symmetry_space_group_name_Hall '-P 1'
_symmetry_space_group_name_H-M 'P -1'
_atom_sites_solution_hydrogens geom
_atom_sites_solution_primary direct
_atom_sites_solution_secondary difmap
_audit_creation_method SHELXL-97
_cell_angle_alpha 91.81(4)
_cell_angle_beta 99.29(3)
_cell_angle_gamma 101.42(3)
_cell_formula_units_Z 2
_cell_length_a 12.451(4)
_cell_length_b 12.551(7)
_cell_length_c 14.899(9)
_cell_measurement_reflns_used 30
_cell_measurement_temperature 188(2)
_cell_measurement_theta_max 12.49
_cell_measurement_theta_min 4.55
_cell_volume 2247(2)
_computing_cell_refinement 'Bruker XSCANS'
_computing_data_collection 'Bruker XSCANS'
_computing_data_reduction 'Bruker SHELXTL'
_computing_molecular_graphics 'Bruker SHELXTL'
_computing_publication_material 'Bruker SHELXTL'
_computing_structure_refinement 'SHELXL-97 (Sheldrick, 1997)'
_computing_structure_solution 'SHELXS-97 (Sheldrick, 1990)'
_diffrn_ambient_temperature 188(2)
_diffrn_measured_fraction_theta_full 0.999
_diffrn_measured_fraction_theta_max 0.999
_diffrn_measurement_device_type 'Bruker P4'
_diffrn_measurement_method '\w scans'
_diffrn_radiation_monochromator graphite
_diffrn_radiation_source 'fine-focus sealed tube'
_diffrn_radiation_type MoK\a
_diffrn_radiation_wavelength 0.71073
_diffrn_reflns_av_R_equivalents 0.0461
_diffrn_reflns_av_sigmaI/netI 0.0903
_diffrn_reflns_limit_h_max 5
_diffrn_reflns_limit_h_min -15
_diffrn_reflns_limit_k_max 15
_diffrn_reflns_limit_k_min -15
_diffrn_reflns_limit_l_max 18
_diffrn_reflns_limit_l_min -18
_diffrn_reflns_number 9931
_diffrn_reflns_theta_full 26.00
_diffrn_reflns_theta_max 26.00
_diffrn_reflns_theta_min 2.09
_diffrn_standards_decay_% 0
_diffrn_standards_interval_count 97
_diffrn_standards_number 3
_exptl_absorpt_coefficient_mu 0.725
_exptl_absorpt_correction_T_max 0.7616
_exptl_absorpt_correction_T_min 0.7009
_exptl_absorpt_correction_type psi-scan
_exptl_crystal_colour red
_exptl_crystal_density_diffrn 1.487
_exptl_crystal_density_method 'not measured'
_exptl_crystal_description block
_exptl_crystal_F_000 1028
_exptl_crystal_size_max 0.5
_exptl_crystal_size_mid 0.3
_exptl_crystal_size_min 0.2
_refine_diff_density_max 1.681
_refine_diff_density_min -1.475
_refine_diff_density_rms 0.109
_refine_ls_extinction_method none
_refine_ls_goodness_of_fit_ref 1.007
_refine_ls_hydrogen_treatment constr
_refine_ls_matrix_type full
_refine_ls_number_parameters 541
_refine_ls_number_reflns 8834
_refine_ls_number_restraints 0
_refine_ls_restrained_S_all 1.007
_refine_ls_R_factor_all 0.0918
_refine_ls_R_factor_gt 0.0542
_refine_ls_shift/su_max 0.001
_refine_ls_shift/su_mean 0.000
_refine_ls_structure_factor_coef Fsqd
_refine_ls_weighting_details 'calc w=1/[\s^2^(Fo^2^)+(0.0409P)^2^+4.9484P] where P=(Fo^2^+2Fc^2^)/3'
_refine_ls_weighting_scheme calc
_refine_ls_wR_factor_gt 0.1088
_refine_ls_wR_factor_ref 0.1238
_reflns_number_gt 6322
_reflns_number_total 8834
_reflns_threshold_expression >2sigma(I)
_cod_data_source_file om060050ysi20060118_063303.cif
_cod_data_source_block hkbu09
_cod_depositor_comments
;
The following automatic conversions were performed:

'_symmetry_cell_setting' value 'Triclinic' changed to 'triclinic'
according to /home/saulius/struct/CIF-dictionaries/cif_core.dic
dictionary named 'cif_core.dic' version 2.4.1 from 2010-06-29.

Automatic conversion script
Id: cif_fix_values 1715 2011-07-08 13:25:40Z adriana 
;
_cod_original_sg_symbol_H-M P-1
_cod_database_code 4075105

loop_
_symmetry_equiv_pos_as_xyz
'x, y, z'
'-x, -y, -z'

loop_
_atom_site_label
_atom_site_type_symbol
_atom_site_fract_x
_atom_site_fract_y
_atom_site_fract_z
_atom_site_U_iso_or_equiv
_atom_site_adp_type
_atom_site_occupancy
_atom_site_symmetry_multiplicity
_atom_site_calc_flag
_atom_site_refinement_flags
Ru1 Ru 0.89127(3) 0.73353(3) 0.66696(3) 0.01163(10) Uani 1 1 d .
Cl1 Cl 1.01258(9) 0.89340(9) 0.74974(8) 0.0191(2) Uani 1 1 d .
P1 P 0.93322(10) 0.63309(10) 0.79461(8) 0.0144(3) Uani 1 1 d .
O1 O 1.0292(2) 0.6841(3) 0.6194(2) 0.0172(7) Uani 1 1 d .
C1 C 0.9140(4) 0.6626(4) 0.4712(3) 0.0154(9) Uani 1 1 d .
H1 H 0.9212 0.6382 0.4083 0.018 Uiso 1 1 calc R
O2 O 1.0971(3) 0.6292(3) 0.5003(2) 0.0321(9) Uani 1 1 d .
C2 C 1.0235(4) 0.6567(4) 0.5355(3) 0.0177(10) Uani 1 1 d .
Cl2 Cl 0.5040(4) 0.4539(2) 0.8654(3) 0.1393(15) Uani 1 1 d .
Cl3 Cl 0.59790(14) 0.73605(13) 0.44722(13) 0.0528(5) Uani 1 1 d .
Cl4 Cl 0.4555(4) 0.22528(19) 0.8641(3) 0.168(2) Uani 1 1 d .
Cl5 Cl 0.42738(14) 0.86445(18) 0.40672(15) 0.0656(6) Uani 1 1 d .
N11 N 0.7891(3) 0.6062(3) 0.5797(2) 0.0141(8) Uani 1 1 d .
C11 C 0.6302(4) 0.5264(4) 0.6560(3) 0.0237(11) Uani 1 1 d .
H11A H 0.6776 0.5047 0.7085 0.035 Uiso 1 1 calc R
H11B H 0.5617 0.4708 0.6399 0.035 Uiso 1 1 calc R
H11C H 0.6117 0.5962 0.6717 0.035 Uiso 1 1 calc R
N12 N 0.8173(3) 0.5924(3) 0.4951(2) 0.0162(8) Uani 1 1 d .
C12 C 0.6904(4) 0.5377(4) 0.5774(3) 0.0172(10) Uani 1 1 d .
C13 C 0.6564(4) 0.4814(4) 0.4912(3) 0.0190(10) Uani 1 1 d .
H13 H 0.5904 0.4278 0.4721 0.023 Uiso 1 1 calc R
C14 C 0.7371(4) 0.5188(4) 0.4394(3) 0.0188(10) Uani 1 1 d .
C15 C 0.7465(5) 0.4885(4) 0.3429(3) 0.0274(12) Uani 1 1 d .
H15A H 0.7568 0.5543 0.3088 0.041 Uiso 1 1 calc R
H15B H 0.6785 0.4377 0.3139 0.041 Uiso 1 1 calc R
H15C H 0.8104 0.4538 0.3430 0.041 Uiso 1 1 calc R
N21 N 0.8806(3) 0.8244(3) 0.5472(3) 0.0156(8) Uani 1 1 d .
C21 C 0.8382(4) 1.0032(4) 0.5904(3) 0.0224(11) Uani 1 1 d .
H21A H 0.7616 0.9799 0.6009 0.034 Uiso 1 1 calc R
H21B H 0.8473 1.0751 0.5654 0.034 Uiso 1 1 calc R
H21C H 0.8896 1.0072 0.6483 0.034 Uiso 1 1 calc R
N22 N 0.8971(3) 0.7744(3) 0.4689(2) 0.0154(8) Uani 1 1 d .
C22 C 0.8628(4) 0.9233(4) 0.5249(3) 0.0153(9) Uani 1 1 d .
C23 C 0.8693(4) 0.9351(4) 0.4313(3) 0.0211(10) Uani 1 1 d .
H23 H 0.8604 0.9971 0.3981 0.025 Uiso 1 1 calc R
C24 C 0.8907(4) 0.8395(4) 0.3978(3) 0.0182(10) Uani 1 1 d .
C25 C 0.9024(5) 0.8048(4) 0.3034(3) 0.0282(12) Uani 1 1 d .
H25A H 0.9702 0.7756 0.3059 0.042 Uiso 1 1 calc R
H25B H 0.9070 0.8676 0.2658 0.042 Uiso 1 1 calc R
H25C H 0.8377 0.7483 0.2768 0.042 Uiso 1 1 calc R
C31 C 0.8726(4) 0.4862(4) 0.7845(3) 0.0171(10) Uani 1 1 d .
C32 C 0.8753(4) 0.4250(4) 0.7048(3) 0.0199(10) Uani 1 1 d .
H32 H 0.9047 0.4607 0.6561 0.024 Uiso 1 1 calc R
C33 C 0.8359(4) 0.3137(4) 0.6959(4) 0.0287(12) Uani 1 1 d .
H33 H 0.8363 0.2737 0.6408 0.034 Uiso 1 1 calc R
C34 C 0.7956(5) 0.2603(4) 0.7677(4) 0.0322(13) Uani 1 1 d .
H34 H 0.7694 0.1835 0.7617 0.039 Uiso 1 1 calc R
C35 C 0.7934(4) 0.3180(4) 0.8480(4) 0.0298(12) Uani 1 1 d .
H35 H 0.7669 0.2811 0.8973 0.036 Uiso 1 1 calc R
C36 C 0.8302(4) 0.4308(4) 0.8558(3) 0.0244(11) Uani 1 1 d .
H36 H 0.8267 0.4708 0.9100 0.029 Uiso 1 1 calc R
C41 C 0.8910(4) 0.6802(4) 0.8985(3) 0.0163(10) Uani 1 1 d .
C42 C 0.7766(4) 0.6745(4) 0.8981(3) 0.0195(10) Uani 1 1 d .
H42 H 0.7241 0.6455 0.8452 0.023 Uiso 1 1 calc R
C43 C 0.7407(4) 0.7109(4) 0.9742(3) 0.0249(11) Uani 1 1 d .
H43 H 0.6635 0.7060 0.9736 0.030 Uiso 1 1 calc R
C44 C 0.8168(5) 0.7544(5) 1.0515(4) 0.0318(13) Uani 1 1 d .
H44 H 0.7918 0.7802 1.1035 0.038 Uiso 1 1 calc R
C45 C 0.9299(5) 0.7603(5) 1.0526(3) 0.0297(12) Uani 1 1 d .
H45 H 0.9821 0.7899 1.1055 0.036 Uiso 1 1 calc R
C46 C 0.9666(5) 0.7230(4) 0.9763(3) 0.0249(11) Uani 1 1 d .
H46 H 1.0438 0.7269 0.9776 0.030 Uiso 1 1 calc R
C51 C 1.0815(4) 0.6290(4) 0.8304(3) 0.0162(9) Uani 1 1 d .
C52 C 1.1115(4) 0.5421(4) 0.8780(3) 0.0273(12) Uani 1 1 d .
H52 H 1.0552 0.4829 0.8881 0.033 Uiso 1 1 calc R
C53 C 1.2226(5) 0.5409(5) 0.9109(4) 0.0326(13) Uani 1 1 d .
H53 H 1.2416 0.4812 0.9431 0.039 Uiso 1 1 calc R
C54 C 1.3057(4) 0.6276(4) 0.8964(3) 0.0266(12) Uani 1 1 d .
H54 H 1.3815 0.6278 0.9195 0.032 Uiso 1 1 calc R
C55 C 1.2777(4) 0.7131(4) 0.8486(4) 0.0255(11) Uani 1 1 d .
H55 H 1.3344 0.7719 0.8383 0.031 Uiso 1 1 calc R
C56 C 1.1662(4) 0.7135(4) 0.8151(3) 0.0194(10) Uani 1 1 d .
H56 H 1.1480 0.7724 0.7815 0.023 Uiso 1 1 calc R
C71 C 0.7734(4) 0.7804(4) 0.7072(3) 0.0156(9) Uani 1 1 d .
C72 C 0.6954(4) 0.8196(4) 0.7309(3) 0.0190(10) Uani 1 1 d .
C73 C 0.6304(4) 0.8728(4) 0.7730(3) 0.0168(10) Uani 1 1 d .
C81 C 0.6778(4) 0.9299(4) 0.8641(3) 0.0179(10) Uani 1 1 d .
C82 C 0.7927(4) 0.9718(4) 0.8866(4) 0.0265(11) Uani 1 1 d .
H82 H 0.8391 0.9664 0.8426 0.032 Uiso 1 1 calc R
C83 C 0.8391(5) 1.0210(5) 0.9728(4) 0.0364(14) Uani 1 1 d .
H83 H 0.9168 1.0499 0.9871 0.044 Uiso 1 1 calc R
C84 C 0.7727(5) 1.0282(5) 1.0377(4) 0.0404(15) Uani 1 1 d .
H84 H 0.8048 1.0613 1.0967 0.048 Uiso 1 1 calc R
C85 C 0.6590(5) 0.9867(5) 1.0165(4) 0.0343(14) Uani 1 1 d .
H85 H 0.6132 0.9925 1.0609 0.041 Uiso 1 1 calc R
C86 C 0.6118(4) 0.9368(4) 0.9310(3) 0.0268(12) Uani 1 1 d .
H86 H 0.5342 0.9070 0.9177 0.032 Uiso 1 1 calc R
C91 C 0.5137(4) 0.8722(4) 0.7298(3) 0.0177(10) Uani 1 1 d .
C92 C 0.4569(4) 0.7881(4) 0.6652(3) 0.0199(10) Uani 1 1 d .
H92 H 0.4940 0.7330 0.6489 0.024 Uiso 1 1 calc R
C93 C 0.3477(4) 0.7838(4) 0.6246(4) 0.0247(11) Uani 1 1 d .
H93 H 0.3108 0.7265 0.5804 0.030 Uiso 1 1 calc R
C94 C 0.2921(4) 0.8633(4) 0.6485(4) 0.0278(12) Uani 1 1 d .
H94 H 0.2164 0.8590 0.6226 0.033 Uiso 1 1 calc R
C95 C 0.3486(4) 0.9498(4) 0.7111(3) 0.0255(11) Uani 1 1 d .
H95 H 0.3118 1.0055 0.7264 0.031 Uiso 1 1 calc R
C96 C 0.4586(4) 0.9541(4) 0.7509(3) 0.0213(10) Uani 1 1 d .
H96 H 0.4966 1.0133 0.7928 0.026 Uiso 1 1 calc R
C100 C 0.5067(9) 0.3364(7) 0.8103(7) 0.094(3) Uani 1 1 d .
H10A H 0.5844 0.3352 0.8039 0.113 Uiso 1 1 calc R
H10B H 0.4627 0.3326 0.7482 0.113 Uiso 1 1 calc R
C101 C 0.5634(5) 0.8631(5) 0.4607(4) 0.0383(14) Uani 1 1 d .
H10C H 0.6165 0.9185 0.4352 0.046 Uiso 1 1 calc R
H10D H 0.5708 0.8832 0.5266 0.046 Uiso 1 1 calc R

loop_
_atom_site_aniso_label
_atom_site_aniso_U_11
_atom_site_aniso_U_22
_atom_site_aniso_U_33
_atom_site_aniso_U_23
_atom_site_aniso_U_13
_atom_site_aniso_U_12
Ru1 0.01218(18) 0.01307(18) 0.01028(17) -0.00005(13) 0.00275(13) 0.00361(13)
Cl1 0.0190(6) 0.0166(6) 0.0194(6) -0.0019(4) -0.0006(4) 0.0016(4)
P1 0.0168(6) 0.0162(6) 0.0112(6) 0.0016(5) 0.0041(5) 0.0044(5)
O1 0.0140(16) 0.0240(18) 0.0157(16) -0.0018(14) 0.0034(13) 0.0090(14)
C1 0.019(2) 0.017(2) 0.011(2) 0.0003(18) 0.0041(18) 0.0032(18)
O2 0.0240(19) 0.057(3) 0.0210(19) -0.0042(18) 0.0060(15) 0.0217(18)
C2 0.018(2) 0.017(2) 0.020(2) 0.0000(19) 0.0068(19) 0.0065(19)
Cl2 0.229(4) 0.0601(16) 0.171(3) 0.0212(18) 0.136(3) 0.048(2)
Cl3 0.0400(9) 0.0370(9) 0.0773(13) 0.0008(8) -0.0020(8) 0.0089(7)
Cl4 0.258(4) 0.0420(13) 0.249(4) -0.0015(19) 0.213(4) 0.0025(19)
Cl5 0.0339(9) 0.0867(15) 0.0809(14) 0.0383(11) 0.0091(9) 0.0189(9)
N11 0.0164(19) 0.0168(19) 0.0108(18) 0.0001(15) 0.0029(15) 0.0073(16)
C11 0.018(2) 0.023(3) 0.030(3) 0.001(2) 0.007(2) 0.000(2)
N12 0.018(2) 0.018(2) 0.0123(19) 0.0003(15) 0.0033(15) 0.0047(16)
C12 0.015(2) 0.013(2) 0.023(2) 0.0004(19) 0.0035(19) 0.0025(18)
C13 0.017(2) 0.014(2) 0.024(3) -0.0015(19) 0.0003(19) 0.0011(19)
C14 0.023(2) 0.017(2) 0.016(2) -0.0014(19) -0.0009(19) 0.007(2)
C15 0.039(3) 0.025(3) 0.015(2) -0.006(2) 0.001(2) 0.005(2)
N21 0.0170(19) 0.0161(19) 0.0143(19) -0.0020(15) 0.0036(15) 0.0043(16)
C21 0.022(3) 0.017(2) 0.029(3) 0.000(2) 0.003(2) 0.007(2)
N22 0.0173(19) 0.018(2) 0.0116(19) 0.0032(15) 0.0034(15) 0.0036(16)
C22 0.011(2) 0.019(2) 0.016(2) 0.0056(18) 0.0021(17) 0.0035(18)
C23 0.023(2) 0.021(3) 0.019(2) 0.006(2) 0.002(2) 0.005(2)
C24 0.018(2) 0.021(2) 0.014(2) 0.0066(19) 0.0027(18) 0.0008(19)
C25 0.039(3) 0.030(3) 0.016(2) 0.007(2) 0.003(2) 0.010(2)
C31 0.016(2) 0.017(2) 0.018(2) 0.0015(19) 0.0044(18) 0.0017(19)
C32 0.018(2) 0.022(3) 0.023(3) 0.000(2) 0.0040(19) 0.010(2)
C33 0.029(3) 0.024(3) 0.033(3) -0.001(2) 0.002(2) 0.007(2)
C34 0.033(3) 0.018(3) 0.043(3) 0.002(2) 0.002(3) 0.001(2)
C35 0.030(3) 0.027(3) 0.029(3) 0.012(2) 0.004(2) -0.005(2)
C36 0.023(3) 0.025(3) 0.024(3) 0.006(2) 0.003(2) 0.003(2)
C41 0.024(2) 0.016(2) 0.014(2) 0.0054(18) 0.0092(19) 0.0098(19)
C42 0.023(2) 0.021(2) 0.015(2) 0.0020(19) 0.0044(19) 0.007(2)
C43 0.028(3) 0.027(3) 0.026(3) 0.009(2) 0.013(2) 0.013(2)
C44 0.049(4) 0.035(3) 0.018(3) 0.008(2) 0.016(2) 0.017(3)
C45 0.034(3) 0.037(3) 0.017(3) -0.004(2) 0.002(2) 0.007(2)
C46 0.033(3) 0.027(3) 0.015(2) -0.001(2) 0.006(2) 0.006(2)
C51 0.015(2) 0.023(2) 0.012(2) -0.0021(18) 0.0026(18) 0.0076(19)
C52 0.026(3) 0.032(3) 0.026(3) 0.013(2) 0.004(2) 0.009(2)
C53 0.033(3) 0.039(3) 0.031(3) 0.018(3) 0.003(2) 0.019(3)
C54 0.019(3) 0.041(3) 0.022(3) 0.002(2) 0.001(2) 0.013(2)
C55 0.019(2) 0.024(3) 0.032(3) 0.003(2) 0.003(2) 0.002(2)
C56 0.017(2) 0.019(2) 0.023(3) 0.002(2) 0.0028(19) 0.0055(19)
C71 0.018(2) 0.014(2) 0.014(2) -0.0014(18) 0.0027(18) -0.0004(18)
C72 0.019(2) 0.016(2) 0.023(2) 0.0017(19) 0.0020(19) 0.0052(19)
C73 0.017(2) 0.016(2) 0.020(2) -0.0010(19) 0.0086(19) 0.0044(19)
C81 0.020(2) 0.018(2) 0.019(2) -0.0016(19) 0.0040(19) 0.0105(19)
C82 0.024(3) 0.022(3) 0.033(3) -0.003(2) 0.006(2) 0.004(2)
C83 0.026(3) 0.030(3) 0.047(4) -0.013(3) -0.007(3) 0.004(2)
C84 0.045(4) 0.038(3) 0.034(3) -0.016(3) -0.012(3) 0.018(3)
C85 0.042(3) 0.046(4) 0.022(3) -0.008(3) 0.005(2) 0.026(3)
C86 0.021(3) 0.039(3) 0.022(3) -0.005(2) 0.002(2) 0.013(2)
C91 0.021(2) 0.017(2) 0.018(2) 0.0046(19) 0.0075(19) 0.0078(19)
C92 0.025(3) 0.018(2) 0.020(2) -0.0020(19) 0.007(2) 0.011(2)
C93 0.021(3) 0.022(3) 0.028(3) -0.001(2) -0.002(2) 0.004(2)
C94 0.021(3) 0.027(3) 0.033(3) 0.005(2) -0.005(2) 0.007(2)
C95 0.026(3) 0.026(3) 0.028(3) 0.005(2) 0.003(2) 0.016(2)
C96 0.021(2) 0.020(2) 0.023(3) 0.000(2) 0.004(2) 0.005(2)
C100 0.115(8) 0.074(6) 0.101(8) 0.000(6) 0.066(7) 0.001(6)
C101 0.029(3) 0.035(3) 0.047(4) 0.007(3) -0.001(3) 0.003(3)

loop_
_atom_type_symbol
_atom_type_description
_atom_type_scat_dispersion_real
_atom_type_scat_dispersion_imag
_atom_type_scat_source
C C 0.0033 0.0016 'International Tables Vol C Tables 4.2.6.8 and 6.1.1.4'
H H 0.0000 0.0000 'International Tables Vol C Tables 4.2.6.8 and 6.1.1.4'
N N 0.0061 0.0033 'International Tables Vol C Tables 4.2.6.8 and 6.1.1.4'
O O 0.0106 0.0060 'International Tables Vol C Tables 4.2.6.8 and 6.1.1.4'
P P 0.1023 0.0942 'International Tables Vol C Tables 4.2.6.8 and 6.1.1.4'
Cl Cl 0.1484 0.1585 'International Tables Vol C Tables 4.2.6.8 and 6.1.1.4'
Ru Ru -1.2594 0.8363 'International Tables Vol C Tables 4.2.6.8 and 6.1.1.4'

loop_
_geom_angle_atom_site_label_1
_geom_angle_atom_site_label_2
_geom_angle_atom_site_label_3
_geom_angle
C71 Ru1 N11 94.41(17)
C71 Ru1 N21 93.65(18)
N11 Ru1 N21 83.97(15)
C71 Ru1 O1 178.33(17)
N11 Ru1 O1 86.57(14)
N21 Ru1 O1 85.10(14)
C71 Ru1 P1 95.31(15)
N11 Ru1 P1 98.48(12)
N21 Ru1 P1 170.50(11)
O1 Ru1 P1 85.88(10)
C71 Ru1 Cl1 87.52(14)
N11 Ru1 Cl1 172.40(11)
N21 Ru1 Cl1 88.57(11)
O1 Ru1 Cl1 91.33(10)
P1 Ru1 Cl1 88.64(6)
C41 P1 C31 103.1(2)
C41 P1 C51 104.0(2)
C31 P1 C51 99.7(2)
C41 P1 Ru1 114.47(16)
C31 P1 Ru1 117.33(16)
C51 P1 Ru1 116.15(16)
C2 O1 Ru1 120.6(3)
N12 C1 N22 109.6(4)
N12 C1 C2 113.1(4)
N22 C1 C2 110.9(4)
O2 C2 O1 126.4(4)
O2 C2 C1 117.0(4)
O1 C2 C1 116.6(4)
C12 N11 N12 105.7(4)
C12 N11 Ru1 137.3(3)
N12 N11 Ru1 116.4(3)
C14 N12 N11 111.5(4)
C14 N12 C1 127.9(4)
N11 N12 C1 120.0(4)
N11 C12 C13 109.6(4)
N11 C12 C11 123.3(4)
C13 C12 C11 127.0(4)
C14 C13 C12 107.1(4)
N12 C14 C13 106.0(4)
N12 C14 C15 122.6(4)
C13 C14 C15 131.3(4)
C22 N21 N22 105.9(4)
C22 N21 Ru1 137.6(3)
N22 N21 Ru1 116.5(3)
C24 N22 N21 111.8(4)
C24 N22 C1 129.7(4)
N21 N22 C1 118.5(4)
N21 C22 C23 109.2(4)
N21 C22 C21 123.2(4)
C23 C22 C21 127.6(4)
C24 C23 C22 106.8(4)
N22 C24 C23 106.3(4)
N22 C24 C25 123.3(4)
C23 C24 C25 130.3(4)
C32 C31 C36 118.1(4)
C32 C31 P1 119.0(4)
C36 C31 P1 122.7(4)
C33 C32 C31 121.1(5)
C32 C33 C34 119.8(5)
C35 C34 C33 120.6(5)
C34 C35 C36 119.4(5)
C35 C36 C31 120.9(5)
C46 C41 C42 119.0(4)
C46 C41 P1 122.9(4)
C42 C41 P1 118.1(3)
C43 C42 C41 120.3(4)
C42 C43 C44 120.3(5)
C43 C44 C45 119.8(5)
C46 C45 C44 120.1(5)
C41 C46 C45 120.4(5)
C56 C51 C52 118.0(4)
C56 C51 P1 121.7(4)
C52 C51 P1 120.3(4)
C53 C52 C51 121.2(5)
C54 C53 C52 119.7(5)
C55 C54 C53 119.9(5)
C54 C55 C56 120.3(5)
C51 C56 C55 121.0(5)
C72 C71 Ru1 175.0(4)
C71 C72 C73 166.5(5)
C72 C73 C81 118.4(4)
C72 C73 C91 120.7(4)
C81 C73 C91 120.9(4)
C86 C81 C82 118.4(4)
C86 C81 C73 121.6(4)
C82 C81 C73 119.8(4)
C83 C82 C81 120.6(5)
C84 C83 C82 120.3(5)
C83 C84 C85 119.8(5)
C86 C85 C84 120.4(5)
C85 C86 C81 120.5(5)
C96 C91 C92 118.4(4)
C96 C91 C73 122.0(4)
C92 C91 C73 119.6(4)
C93 C92 C91 121.2(4)
C92 C93 C94 120.0(5)
C93 C94 C95 119.6(5)
C96 C95 C94 120.0(5)
C95 C96 C91 120.7(5)
Cl2 C100 Cl4 113.0(5)
Cl3 C101 Cl5 112.4(3)

loop_
_geom_bond_atom_site_label_1
_geom_bond_atom_site_label_2
_geom_bond_distance
Ru1 C71 1.862(5)
Ru1 N11 2.096(4)
Ru1 N21 2.148(4)
Ru1 O1 2.151(3)
Ru1 P1 2.3603(18)
Ru1 Cl1 2.4228(18)
P1 C41 1.830(5)
P1 C31 1.840(5)
P1 C51 1.849(5)
O1 C2 1.272(5)
C1 N12 1.446(6)
C1 N22 1.460(6)
C1 C2 1.551(6)
O2 C2 1.226(6)
Cl2 C100 1.675(9)
Cl3 C101 1.746(6)
Cl4 C100 1.696(9)
Cl5 C101 1.758(6)
N11 C12 1.347(6)
N11 N12 1.377(5)
C11 C12 1.486(7)
N12 C14 1.362(6)
C12 C13 1.405(6)
C13 C14 1.383(7)
C14 C15 1.504(6)
N21 C22 1.345(6)
N21 N22 1.372(5)
C21 C22 1.487(6)
N22 C24 1.360(6)
C22 C23 1.421(6)
C23 C24 1.375(7)
C24 C25 1.497(7)
C31 C32 1.402(6)
C31 C36 1.404(7)
C32 C33 1.381(7)
C33 C34 1.389(8)
C34 C35 1.387(8)
C35 C36 1.394(7)
C41 C46 1.389(7)
C41 C42 1.411(6)
C42 C43 1.380(7)
C43 C44 1.387(8)
C44 C45 1.393(8)
C45 C46 1.392(7)
C51 C56 1.392(7)
C51 C52 1.398(7)
C52 C53 1.395(7)
C53 C54 1.394(8)
C54 C55 1.376(7)
C55 C56 1.399(7)
C71 C72 1.263(6)
C72 C73 1.360(6)
C73 C81 1.488(6)
C73 C91 1.489(6)
C81 C86 1.402(7)
C81 C82 1.404(7)
C82 C83 1.390(7)
C83 C84 1.382(9)
C84 C85 1.390(8)
C85 C86 1.386(7)
C91 C96 1.398(6)
C91 C92 1.400(7)
C92 C93 1.387(7)
C93 C94 1.390(7)
C94 C95 1.402(7)
C95 C96 1.391(7)
